data_2227831
loop_
_publ_author_name
'Zhang, Zhu-Yan'
'Yu, Nan'
'Li, Min'
'Wu, Ning-Xin'
'Liu, Bing-Yi'

_publ_section_title
;
 <i>catena</i>-Poly[[diaquastrontium(II)]-bis[\m-2-(3-benzoylphenyl)propanoato]]
;
_journal_coeditor_code NG5018
_journal_issue 10
_journal_name_full 'Acta Crystallographica Section E'
_journal_page_first m1183
_journal_paper_doi 10.1107/S160053681003429X
_journal_volume 66
_journal_year 2010
_chemical_formula_iupac '[Sr (C16 H13 O3)2 (H2 O)2]'
_chemical_formula_moiety 'C32 H30 O8 Sr'
_chemical_formula_sum 'C32 H30 O8 Sr'
_chemical_formula_weight 630.18
_chemical_name_systematic
;
<i>catena</i>-Poly[[diaquastrontium(II)]-bis[\m-2-(3-benzoylphenyl)propanoato]]
;
_space_group_IT_number 14
_symmetry_cell_setting monoclinic
_symmetry_space_group_name_Hall '-P 2yn'
_symmetry_space_group_name_H-M 'P 1 21/n 1'
_atom_sites_solution_hydrogens geom
_atom_sites_solution_primary direct
_atom_sites_solution_secondary difmap
_audit_creation_method SHELXL97
_cell_angle_alpha 90.00
_cell_angle_beta 93.26(3)
_cell_angle_gamma 90.00
_cell_formula_units_Z 4
_cell_length_a 18.665(4)
_cell_length_b 8.0406(16)
_cell_length_c 19.377(4)
_cell_measurement_reflns_used 11966
_cell_measurement_temperature 295(2)
_cell_measurement_theta_max 25.00
_cell_measurement_theta_min 3.12
_cell_volume 2903.4(10)
_computing_cell_refinement 'RAPID-AUTO (Rigaku, 1998)'
_computing_data_collection 'RAPID-AUTO (Rigaku, 1998)'
_computing_data_reduction 'CrystalStructure (Rigaku/MSC, 2002)'
_computing_molecular_graphics 'ORTEPII (Johnson, 1976)'
_computing_publication_material 'SHELXL97 (Sheldrick, 2008)'
_computing_structure_refinement 'SHELXL97 (Sheldrick, 2008)'
_computing_structure_solution 'SHELXS97 (Sheldrick, 2008)'
_diffrn_ambient_temperature 295(2)
_diffrn_detector_area_resol_mean 10.000
_diffrn_measured_fraction_theta_full 0.998
_diffrn_measured_fraction_theta_max 0.998
_diffrn_measurement_device_type 'Rigaku R-AXIS RAPID'
_diffrn_measurement_method \w
_diffrn_radiation_monochromator graphite
_diffrn_radiation_source 'fine-focus sealed tube'
_diffrn_radiation_type MoK\a
_diffrn_radiation_wavelength 0.71073
_diffrn_reflns_av_R_equivalents 0.0867
_diffrn_reflns_av_sigmaI/netI 0.0688
_diffrn_reflns_limit_h_max 22
_diffrn_reflns_limit_h_min -22
_diffrn_reflns_limit_k_max 9
_diffrn_reflns_limit_k_min -9
_diffrn_reflns_limit_l_max 19
_diffrn_reflns_limit_l_min -23
_diffrn_reflns_number 22141
_diffrn_reflns_theta_full 25.01
_diffrn_reflns_theta_max 25.01
_diffrn_reflns_theta_min 3.12
_diffrn_standards_decay_% 0
_diffrn_standards_interval_count 0
_diffrn_standards_interval_time 0
_diffrn_standards_number 0
_exptl_absorpt_coefficient_mu 1.908
_exptl_absorpt_correction_T_max 0.7252
_exptl_absorpt_correction_T_min 0.5984
_exptl_absorpt_correction_type multi-scan
_exptl_absorpt_process_details '(ABSCOR; Higashi, 1995)'
_exptl_crystal_colour colorless
_exptl_crystal_density_diffrn 1.442
_exptl_crystal_density_method 'not measured'
_exptl_crystal_description prism
_exptl_crystal_F_000 1296
_exptl_crystal_size_max 0.30
_exptl_crystal_size_mid 0.25
_exptl_crystal_size_min 0.18
_refine_diff_density_max 0.686
_refine_diff_density_min -0.956
_refine_ls_extinction_coef 0.0013(4)
_refine_ls_extinction_expression Fc^*^=kFc[1+0.001xFc^2^\l^3^/sin(2\q)]^-1/4^
_refine_ls_extinction_method 'SHELXL97 (Sheldrick, 2008)'
_refine_ls_goodness_of_fit_ref 1.079
_refine_ls_hydrogen_treatment mixed
_refine_ls_matrix_type full
_refine_ls_number_parameters 385
_refine_ls_number_reflns 5107
_refine_ls_number_restraints 7
_refine_ls_restrained_S_all 1.089
_refine_ls_R_factor_all 0.1029
_refine_ls_R_factor_gt 0.0498
_refine_ls_shift/su_max 0.000
_refine_ls_shift/su_mean 0.000
_refine_ls_structure_factor_coef Fsqd
_refine_ls_weighting_details 'calc w=1/[\s^2^(Fo^2^)+(0.0533P)^2^+1.5847P] where P=(Fo^2^+2Fc^2^)/3'
_refine_ls_weighting_scheme calc
_refine_ls_wR_factor_gt 0.1060
_refine_ls_wR_factor_ref 0.1361
_reflns_number_gt 2941
_reflns_number_total 5107
_reflns_threshold_expression I>2sigma(I)
_cod_data_source_file ng5018.cif
_cod_data_source_block I
_cod_original_sg_symbol_H-M 'P 21/n'
_cod_database_code 2227831
_cod_database_fobs_code 2227831

loop_
_symmetry_equiv_pos_as_xyz
'x, y, z'
'-x+1/2, y+1/2, -z+1/2'
'-x, -y, -z'
'x-1/2, -y-1/2, z-1/2'

loop_
_atom_site_type_symbol
_atom_site_label
_atom_site_fract_x
_atom_site_fract_y
_atom_site_fract_z
_atom_site_U_iso_or_equiv
_atom_site_adp_type
_atom_site_calc_flag
_atom_site_refinement_flags
_atom_site_occupancy
_atom_site_disorder_assembly
_atom_site_disorder_group
Sr Sr1 0.48764(2) 0.75146(5) 0.52610(2) 0.04083(19) Uani d . 1 . .
O O1W 0.3724(2) 0.6001(5) 0.5485(3) 0.0869(15) Uani d D 1 . .
H H1W1 0.345(3) 0.620(7) 0.581(3) 0.130 Uiso d D 1 . .
H H1W2 0.373(4) 0.496(2) 0.541(3) 0.130 Uiso d D 1 . .
O O1 0.58168(18) 0.9811(4) 0.46912(17) 0.0504(9) Uani d . 1 . .
O O2W 0.5312(2) 0.8995(4) 0.6376(2) 0.0639(11) Uani d D 1 . .
H H2W1 0.563(2) 0.862(6) 0.667(2) 0.096 Uiso d D 1 . .
H H2W2 0.538(3) 1.0040(18) 0.634(3) 0.096 Uiso d D 1 . .
O O2 0.61427(19) 0.7219(4) 0.4837(2) 0.0614(10) Uani d . 1 . .
O O3 0.5860(3) 0.6644(6) 0.1710(3) 0.121(2) Uani d . 1 . .
O O4 0.4452(2) 0.7775(4) 0.39694(18) 0.0623(11) Uani d . 1 . .
O O5 0.47219(19) 0.5182(4) 0.42097(18) 0.0556(10) Uani d . 1 . .
O O6 0.2021(3) 0.3645(6) 0.4167(3) 0.1007(16) Uani d . 1 . .
C C1 0.6216(3) 0.8618(6) 0.4568(3) 0.0490(13) Uani d . 1 . .
C C2 0.6843(4) 0.8805(7) 0.4118(4) 0.099(3) Uani d D 1 . .
H H2 0.7251 0.8715 0.4457 0.119 Uiso calc R 1 . .
C C3 0.6965(5) 1.0412(7) 0.3813(4) 0.123(3) Uani d D 1 . .
H H3A 0.7422 1.0413 0.3610 0.184 Uiso calc R 1 . .
H H3B 0.6960 1.1254 0.4164 0.184 Uiso calc R 1 . .
H H3C 0.6593 1.0636 0.3463 0.184 Uiso calc R 1 . .
C C4 0.6951(4) 0.7317(8) 0.3669(4) 0.076(2) Uani d . 1 . .
C C5 0.7489(4) 0.6203(8) 0.3800(4) 0.078(2) Uani d . 1 . .
H H5 0.7810 0.6373 0.4178 0.094 Uiso calc R 1 . .
C C6 0.7570(4) 0.4815(7) 0.3384(4) 0.0743(19) Uani d . 1 . .
H H6 0.7945 0.4080 0.3490 0.089 Uiso calc R 1 . .
C C7 0.7110(4) 0.4507(7) 0.2822(3) 0.0685(17) Uani d . 1 . .
H H7 0.7164 0.3562 0.2553 0.082 Uiso calc R 1 . .
C C8 0.6564(4) 0.5628(7) 0.2661(4) 0.0669(17) Uani d . 1 . .
C C9 0.6493(4) 0.7039(7) 0.3090(4) 0.076(2) Uani d . 1 . .
H H9 0.6129 0.7801 0.2981 0.092 Uiso calc R 1 . .
C C10 0.6085(4) 0.5418(8) 0.2023(4) 0.077(2) Uani d . 1 . .
C C11 0.5888(3) 0.3725(8) 0.1769(4) 0.0702(17) Uani d . 1 . .
C C12 0.5806(4) 0.3459(10) 0.1070(5) 0.095(2) Uani d . 1 . .
H H12 0.5883 0.4329 0.0767 0.114 Uiso calc R 1 . .
C C13 0.5614(5) 0.1937(13) 0.0815(5) 0.114(3) Uani d . 1 . .
H H13 0.5582 0.1760 0.0340 0.137 Uiso calc R 1 . .
C C14 0.5467(4) 0.0669(11) 0.1253(6) 0.110(3) Uani d . 1 . .
H H14 0.5320 -0.0357 0.1075 0.133 Uiso calc R 1 . .
C C15 0.5536(4) 0.0905(10) 0.1952(5) 0.098(2) Uani d . 1 . .
H H15 0.5436 0.0043 0.2251 0.117 Uiso calc R 1 . .
C C16 0.5757(4) 0.2436(8) 0.2210(4) 0.0779(18) Uani d . 1 . .
H H16 0.5818 0.2594 0.2686 0.093 Uiso calc R 1 . .
C C17 0.4514(3) 0.6286(6) 0.3793(3) 0.0474(13) Uani d . 1 . .
C C18 0.4340(3) 0.5796(6) 0.3037(3) 0.0538(14) Uani d . 1 . .
H H18 0.4791 0.5412 0.2855 0.065 Uiso calc R 1 . .
C C19 0.4084(4) 0.7250(7) 0.2587(3) 0.084(2) Uani d . 1 . .
H H19A 0.4005 0.6884 0.2118 0.126 Uiso calc R 1 . .
H H19B 0.4440 0.8112 0.2611 0.126 Uiso calc R 1 . .
H H19C 0.3643 0.7674 0.2750 0.126 Uiso calc R 1 . .
C C20 0.3822(3) 0.4346(6) 0.2974(3) 0.0484(13) Uani d . 1 . .
C C21 0.3833(3) 0.3290(7) 0.2406(3) 0.0553(14) Uani d . 1 . .
H H21 0.4158 0.3494 0.2070 0.066 Uiso calc R 1 . .
C C22 0.3376(3) 0.1952(7) 0.2326(3) 0.0620(16) Uani d . 1 . .
H H22 0.3391 0.1272 0.1939 0.074 Uiso calc R 1 . .
C C23 0.2894(3) 0.1624(7) 0.2824(3) 0.0607(15) Uani d . 1 . .
H H23 0.2602 0.0689 0.2784 0.073 Uiso calc R 1 . .
C C24 0.2845(3) 0.2682(6) 0.3384(3) 0.0547(14) Uani d . 1 . .
C C25 0.3314(3) 0.4039(6) 0.3452(3) 0.0535(14) Uani d . 1 . .
H H25 0.3284 0.4751 0.3827 0.064 Uiso calc R 1 . .
C C26 0.2298(3) 0.2443(7) 0.3910(3) 0.0646(15) Uani d . 1 . .
C C27 0.2095(3) 0.0740(7) 0.4110(3) 0.0587(15) Uani d . 1 . .
C C28 0.2581(4) -0.0550(7) 0.4146(3) 0.0701(17) Uani d . 1 . .
H H28 0.3045 -0.0382 0.4010 0.084 Uiso calc R 1 . .
C C29 0.2382(5) -0.2089(8) 0.4383(4) 0.089(2) Uani d . 1 . .
H H29 0.2718 -0.2943 0.4417 0.107 Uiso calc R 1 . .
C C30 0.1708(6) -0.2376(10) 0.4565(4) 0.104(3) Uani d . 1 . .
H H30 0.1580 -0.3428 0.4715 0.125 Uiso calc R 1 . .
C C31 0.1211(4) -0.1121(11) 0.4530(4) 0.096(2) Uani d . 1 . .
H H31 0.0746 -0.1325 0.4657 0.115 Uiso calc R 1 . .
C C32 0.1397(3) 0.0456(8) 0.4305(3) 0.0731(18) Uani d . 1 . .
H H32 0.1061 0.1311 0.4286 0.088 Uiso calc R 1 . .

loop_
_atom_site_aniso_label
_atom_site_aniso_U_11
_atom_site_aniso_U_22
_atom_site_aniso_U_33
_atom_site_aniso_U_12
_atom_site_aniso_U_13
_atom_site_aniso_U_23
Sr1 0.0499(3) 0.0273(3) 0.0458(3) 0.0009(2) 0.0062(2) 0.0017(2)
O1W 0.069(3) 0.039(2) 0.158(5) -0.001(2) 0.052(3) 0.004(3)
O1 0.054(2) 0.0337(19) 0.064(2) 0.0082(17) 0.0082(18) 0.0007(17)
O2W 0.095(3) 0.042(2) 0.053(3) 0.003(2) -0.017(2) 0.0068(18)
O2 0.064(2) 0.035(2) 0.089(3) 0.0039(17) 0.029(2) 0.0076(18)
O3 0.170(6) 0.065(3) 0.127(5) 0.017(3) -0.008(4) 0.032(3)
O4 0.097(3) 0.035(2) 0.053(2) 0.0004(19) -0.015(2) 0.0016(16)
O5 0.076(3) 0.0331(19) 0.057(2) 0.0020(18) -0.0084(19) 0.0084(17)
O6 0.103(4) 0.059(3) 0.145(5) 0.002(3) 0.047(3) -0.016(3)
C1 0.055(3) 0.035(3) 0.058(4) -0.004(3) 0.009(3) -0.006(3)
C2 0.132(6) 0.045(4) 0.130(6) -0.018(4) 0.091(5) -0.021(4)
C3 0.195(9) 0.053(4) 0.131(7) -0.034(5) 0.100(6) -0.019(4)
C4 0.086(5) 0.050(4) 0.096(5) -0.023(4) 0.052(4) -0.013(4)
C5 0.076(4) 0.060(4) 0.103(5) -0.009(4) 0.043(4) -0.014(4)
C6 0.071(4) 0.048(4) 0.106(6) -0.002(3) 0.030(4) -0.011(4)
C7 0.081(5) 0.051(4) 0.076(5) 0.001(3) 0.033(4) -0.009(3)
C8 0.077(4) 0.043(3) 0.083(5) 0.001(3) 0.027(4) 0.010(3)
C9 0.085(5) 0.036(3) 0.114(6) 0.008(3) 0.056(5) 0.015(3)
C10 0.090(5) 0.047(4) 0.099(6) 0.011(4) 0.037(4) 0.019(4)
C11 0.072(4) 0.063(4) 0.076(5) 0.009(3) 0.012(4) 0.016(4)
C12 0.095(6) 0.081(6) 0.108(7) 0.006(4) 0.006(5) 0.012(5)
C13 0.121(7) 0.108(7) 0.111(7) 0.015(6) -0.008(6) -0.002(6)
C14 0.100(6) 0.079(6) 0.149(9) 0.006(5) -0.030(6) -0.016(6)
C15 0.087(5) 0.070(5) 0.135(8) -0.002(4) -0.003(5) 0.020(5)
C16 0.082(4) 0.059(4) 0.095(5) 0.005(4) 0.019(4) 0.016(4)
C17 0.054(3) 0.036(3) 0.051(3) -0.009(3) -0.003(3) 0.002(3)
C18 0.066(4) 0.046(3) 0.048(3) -0.010(3) -0.006(3) 0.001(2)
C19 0.121(6) 0.066(4) 0.062(4) -0.029(4) -0.026(4) 0.021(3)
C20 0.058(3) 0.040(3) 0.046(3) 0.003(3) -0.006(3) 0.003(2)
C21 0.072(4) 0.048(3) 0.045(3) 0.002(3) -0.007(3) 0.003(3)
C22 0.077(4) 0.047(3) 0.060(4) 0.002(3) -0.008(3) -0.009(3)
C23 0.069(4) 0.043(3) 0.068(4) -0.004(3) -0.009(3) -0.008(3)
C24 0.056(3) 0.047(3) 0.060(3) -0.002(3) -0.002(3) -0.002(3)
C25 0.060(4) 0.041(3) 0.059(4) 0.003(3) -0.009(3) -0.005(3)
C26 0.065(4) 0.049(3) 0.078(4) -0.004(3) 0.000(3) -0.009(3)
C27 0.062(4) 0.057(4) 0.056(4) -0.004(3) -0.003(3) -0.006(3)
C28 0.082(5) 0.057(4) 0.070(4) 0.006(4) 0.001(3) -0.002(3)
C29 0.134(7) 0.062(5) 0.073(5) 0.009(5) 0.007(5) -0.002(3)
C30 0.173(9) 0.061(5) 0.082(5) -0.023(6) 0.028(6) -0.002(4)
C31 0.106(6) 0.100(6) 0.085(5) -0.038(5) 0.026(5) -0.014(5)
C32 0.076(5) 0.074(4) 0.070(4) -0.008(4) 0.008(4) -0.013(3)

loop_
_atom_type_symbol
_atom_type_description
_atom_type_scat_dispersion_real
_atom_type_scat_dispersion_imag
_atom_type_scat_source
C C 0.0033 0.0016 'International Tables Vol C Tables 4.2.6.8 and 6.1.1.4'
H H 0.0000 0.0000 'International Tables Vol C Tables 4.2.6.8 and 6.1.1.4'
O O 0.0106 0.0060 'International Tables Vol C Tables 4.2.6.8 and 6.1.1.4'
Sr Sr -1.5307 3.2498 'International Tables Vol C Tables 4.2.6.8 and 6.1.1.4'

loop_
_geom_angle_atom_site_label_1
_geom_angle_atom_site_label_2
_geom_angle_atom_site_label_3
_geom_angle_site_symmetry_1
_geom_angle_site_symmetry_3
_geom_angle
_geom_angle_publ_flag
O5 Sr1 O1 3_666 3_676 150.60(11) yes
O5 Sr1 O1W 3_666 . 75.52(13) yes
O1 Sr1 O1W 3_676 . 87.76(11) yes
O5 Sr1 O2 3_666 . 77.86(11) yes
O1 Sr1 O2 3_676 . 125.34(10) yes
O1W Sr1 O2 . . 145.14(12) yes
O5 Sr1 O2W 3_666 . 89.06(11) yes
O1 Sr1 O2W 3_676 . 73.17(12) yes
O1W Sr1 O2W . . 108.15(16) yes
O2 Sr1 O2W . . 93.41(14) yes
O5 Sr1 O4 3_666 . 122.37(11) yes
O1 Sr1 O4 3_676 . 80.61(11) yes
O1W Sr1 O4 . . 89.33(16) yes
O2 Sr1 O4 . . 86.23(13) yes
O2W Sr1 O4 . . 147.50(11) yes
O5 Sr1 O5 3_666 . 74.36(12) yes
O1 Sr1 O5 3_676 . 125.00(11) yes
O1W Sr1 O5 . . 75.31(14) yes
O2 Sr1 O5 . . 76.14(12) yes
O2W Sr1 O5 . . 161.83(11) yes
O4 Sr1 O5 . . 48.03(10) yes
O5 Sr1 O1 3_666 . 123.47(11) yes
O1 Sr1 O1 3_676 . 77.71(11) yes
O1W Sr1 O1 . . 159.64(14) yes
O2 Sr1 O1 . . 47.69(10) yes
O2W Sr1 O1 . . 81.43(12) yes
O4 Sr1 O1 . . 74.41(11) yes
O5 Sr1 O1 . . 101.34(10) yes
O5 Sr1 C1 3_666 . 101.54(13) ?
O1 Sr1 C1 3_676 . 101.82(13) ?
O1W Sr1 C1 . . 160.99(16) ?
O2 Sr1 C1 . . 23.92(11) ?
O2W Sr1 C1 . . 90.44(14) ?
O4 Sr1 C1 . . 76.29(14) ?
O5 Sr1 C1 . . 85.78(12) ?
O1 Sr1 C1 . . 24.20(10) ?
O5 Sr1 C17 3_666 . 98.46(13) ?
O1 Sr1 C17 3_676 . 102.95(13) ?
O1W Sr1 C17 . . 81.86(16) ?
O2 Sr1 C17 . . 80.23(13) ?
O2W Sr1 C17 . . 168.83(13) ?
O4 Sr1 C17 . . 23.91(11) ?
O5 Sr1 C17 . . 24.12(11) ?
O1 Sr1 C17 . . 87.53(12) ?
C1 Sr1 C17 . . 80.01(13) ?
O5 Sr1 Sr1 3_666 3_676 154.28(8) ?
O1 Sr1 Sr1 3_676 3_676 41.47(7) ?
O1W Sr1 Sr1 . 3_676 127.72(10) ?
O2 Sr1 Sr1 . 3_676 83.90(7) ?
O2W Sr1 Sr1 . 3_676 73.97(8) ?
O4 Sr1 Sr1 . 3_676 73.69(7) ?
O5 Sr1 Sr1 . 3_676 118.70(7) ?
O1 Sr1 Sr1 . 3_676 36.24(7) ?
C1 Sr1 Sr1 . 3_676 60.37(10) ?
C17 Sr1 Sr1 . 3_676 96.11(10) ?
O5 Sr1 Sr1 3_666 3_666 39.46(8) ?
O1 Sr1 Sr1 3_676 3_666 153.66(8) ?
O1W Sr1 Sr1 . 3_666 71.59(9) ?
O2 Sr1 Sr1 . 3_666 73.55(7) ?
O2W Sr1 Sr1 . 3_666 128.12(8) ?
O4 Sr1 Sr1 . 3_666 82.92(7) ?
O5 Sr1 Sr1 . 3_666 34.90(7) ?
O1 Sr1 Sr1 . 3_666 117.22(7) ?
C1 Sr1 Sr1 . 3_666 94.03(10) ?
C17 Sr1 Sr1 . 3_666 59.01(10) ?
Sr1 Sr1 Sr1 3_676 3_666 148.45(2) ?
Sr1 O1W H1W1 . . 126(5) ?
Sr1 O1W H1W2 . . 115(4) ?
H1W1 O1W H1W2 . . 109(6) ?
C1 O1 Sr1 . 3_676 168.6(3) ?
C1 O1 Sr1 . . 87.9(3) ?
Sr1 O1 Sr1 3_676 . 102.29(11) ?
Sr1 O2W H2W1 . . 125(4) ?
Sr1 O2W H2W2 . . 115(4) ?
H2W1 O2W H2W2 . . 108(5) ?
C1 O2 Sr1 . . 100.1(3) ?
C17 O4 Sr1 . . 99.1(3) ?
C17 O5 Sr1 . 3_666 163.7(3) ?
C17 O5 Sr1 . . 90.5(3) ?
Sr1 O5 Sr1 3_666 . 105.64(12) ?
O1 C1 O2 . . 122.1(5) ?
O1 C1 C2 . . 121.8(5) ?
O2 C1 C2 . . 116.0(5) ?
O1 C1 Sr1 . . 67.9(3) ?
O2 C1 Sr1 . . 56.0(3) ?
C2 C1 Sr1 . . 166.3(4) ?
C3 C2 C4 . . 116.5(6) ?
C3 C2 C1 . . 118.2(5) ?
C4 C2 C1 . . 113.0(5) ?
C3 C2 H2 . . 101.8 ?
C4 C2 H2 . . 101.8 ?
C1 C2 H2 . . 101.8 ?
C2 C3 H3A . . 109.5 ?
C2 C3 H3B . . 109.5 ?
H3A C3 H3B . . 109.5 ?
C2 C3 H3C . . 109.5 ?
H3A C3 H3C . . 109.5 ?
H3B C3 H3C . . 109.5 ?
C5 C4 C9 . . 117.3(6) ?
C5 C4 C2 . . 122.7(8) ?
C9 C4 C2 . . 120.0(7) ?
C4 C5 C6 . . 121.7(7) ?
C4 C5 H5 . . 119.1 ?
C6 C5 H5 . . 119.1 ?
C7 C6 C5 . . 121.4(6) ?
C7 C6 H6 . . 119.3 ?
C5 C6 H6 . . 119.3 ?
C6 C7 C8 . . 118.8(6) ?
C6 C7 H7 . . 120.6 ?
C8 C7 H7 . . 120.6 ?
C7 C8 C9 . . 118.9(7) ?
C7 C8 C10 . . 120.7(6) ?
C9 C8 C10 . . 120.3(6) ?
C4 C9 C8 . . 121.9(7) ?
C4 C9 H9 . . 119.1 ?
C8 C9 H9 . . 119.1 ?
O3 C10 C11 . . 120.2(7) ?
O3 C10 C8 . . 119.5(6) ?
C11 C10 C8 . . 120.3(6) ?
C12 C11 C16 . . 118.9(7) ?
C12 C11 C10 . . 118.8(6) ?
C16 C11 C10 . . 122.2(7) ?
C13 C12 C11 . . 120.7(8) ?
C13 C12 H12 . . 119.6 ?
C11 C12 H12 . . 119.6 ?
C12 C13 C14 . . 120.3(9) ?
C12 C13 H13 . . 119.8 ?
C14 C13 H13 . . 119.8 ?
C13 C14 C15 . . 120.1(9) ?
C13 C14 H14 . . 119.9 ?
C15 C14 H14 . . 119.9 ?
C14 C15 C16 . . 119.5(8) ?
C14 C15 H15 . . 120.3 ?
C16 C15 H15 . . 120.3 ?
C11 C16 C15 . . 120.4(8) ?
C11 C16 H16 . . 119.8 ?
C15 C16 H16 . . 119.8 ?
O5 C17 O4 . . 122.3(5) ?
O5 C17 C18 . . 118.5(5) ?
O4 C17 C18 . . 119.2(4) ?
O5 C17 Sr1 . . 65.3(3) ?
O4 C17 Sr1 . . 57.0(3) ?
C18 C17 Sr1 . . 175.9(3) ?
C19 C18 C20 . . 111.6(4) ?
C19 C18 C17 . . 113.1(5) ?
C20 C18 C17 . . 111.9(4) ?
C19 C18 H18 . . 106.6 ?
C20 C18 H18 . . 106.6 ?
C17 C18 H18 . . 106.6 ?
C18 C19 H19A . . 109.5 ?
C18 C19 H19B . . 109.5 ?
H19A C19 H19B . . 109.5 ?
C18 C19 H19C . . 109.5 ?
H19A C19 H19C . . 109.5 ?
H19B C19 H19C . . 109.5 ?
C25 C20 C21 . . 117.4(5) ?
C25 C20 C18 . . 122.9(5) ?
C21 C20 C18 . . 119.7(5) ?
C22 C21 C20 . . 122.0(5) ?
C22 C21 H21 . . 119.0 ?
C20 C21 H21 . . 119.0 ?
C21 C22 C23 . . 119.6(5) ?
C21 C22 H22 . . 120.2 ?
C23 C22 H22 . . 120.2 ?
C22 C23 C24 . . 120.4(5) ?
C22 C23 H23 . . 119.8 ?
C24 C23 H23 . . 119.8 ?
C23 C24 C25 . . 118.8(5) ?
C23 C24 C26 . . 122.2(5) ?
C25 C24 C26 . . 118.9(5) ?
C20 C25 C24 . . 121.7(5) ?
C20 C25 H25 . . 119.1 ?
C24 C25 H25 . . 119.1 ?
O6 C26 C27 . . 120.4(6) ?
O6 C26 C24 . . 120.0(5) ?
C27 C26 C24 . . 119.6(5) ?
C28 C27 C32 . . 119.0(6) ?
C28 C27 C26 . . 122.1(6) ?
C32 C27 C26 . . 118.7(6) ?
C29 C28 C27 . . 120.2(7) ?
C29 C28 H28 . . 119.9 ?
C27 C28 H28 . . 119.9 ?
C30 C29 C28 . . 121.0(8) ?
C30 C29 H29 . . 119.5 ?
C28 C29 H29 . . 119.5 ?
C29 C30 C31 . . 120.1(7) ?
C29 C30 H30 . . 120.0 ?
C31 C30 H30 . . 120.0 ?
C30 C31 C32 . . 120.5(7) ?
C30 C31 H31 . . 119.8 ?
C32 C31 H31 . . 119.8 ?
C31 C32 C27 . . 119.2(6) ?
C31 C32 H32 . . 120.4 ?
C27 C32 H32 . . 120.4 ?

loop_
_geom_bond_atom_site_label_1
_geom_bond_atom_site_label_2
_geom_bond_site_symmetry_2
_geom_bond_distance
_geom_bond_publ_flag
Sr1 O5 3_666 2.496(3) yes
Sr1 O1 3_676 2.514(3) yes
Sr1 O1W . 2.529(4) yes
Sr1 O2 . 2.557(4) yes
Sr1 O2W . 2.559(4) yes
Sr1 O4 . 2.590(4) yes
Sr1 O5 . 2.772(3) yes
Sr1 O1 . 2.816(3) yes
Sr1 C1 . 3.037(5) ?
Sr1 C17 . 3.050(5) ?
O1W H1W1 . 0.85(6) ?
O1W H1W2 . 0.852(10) ?
O1 C1 . 1.246(5) ?
O1 Sr1 3_676 2.514(3) ?
O2W H2W1 . 0.85(4) ?
O2W H2W2 . 0.852(10) ?
O2 C1 . 1.251(6) ?
O3 C10 . 1.220(7) ?
O4 C17 . 1.252(6) ?
O5 C17 . 1.246(5) ?
O5 Sr1 3_666 2.496(3) ?
O6 C26 . 1.217(6) ?
C1 C2 . 1.505(7) ?
C2 C3 . 1.445(6) ?
C2 C4 . 1.500(8) ?
C2 H2 . 0.9800 ?
C3 H3A . 0.9600 ?
C3 H3B . 0.9600 ?
C3 H3C . 0.9600 ?
C4 C5 . 1.358(9) ?
C4 C9 . 1.389(10) ?
C5 C6 . 1.389(8) ?
C5 H5 . 0.9300 ?
C6 C7 . 1.372(8) ?
C6 H6 . 0.9300 ?
C7 C8 . 1.382(8) ?
C7 H7 . 0.9300 ?
C8 C9 . 1.417(8) ?
C8 C10 . 1.494(9) ?
C9 H9 . 0.9300 ?
C10 C11 . 1.487(9) ?
C11 C12 . 1.370(9) ?
C11 C16 . 1.375(8) ?
C12 C13 . 1.361(11) ?
C12 H12 . 0.9300 ?
C13 C14 . 1.363(11) ?
C13 H13 . 0.9300 ?
C14 C15 . 1.367(11) ?
C14 H14 . 0.9300 ?
C15 C16 . 1.383(9) ?
C15 H15 . 0.9300 ?
C16 H16 . 0.9300 ?
C17 C18 . 1.535(7) ?
C18 C19 . 1.519(7) ?
C18 C20 . 1.515(7) ?
C18 H18 . 0.9800 ?
C19 H19A . 0.9600 ?
C19 H19B . 0.9600 ?
C19 H19C . 0.9600 ?
C20 C25 . 1.384(7) ?
C20 C21 . 1.392(7) ?
C21 C22 . 1.377(7) ?
C21 H21 . 0.9300 ?
C22 C23 . 1.381(8) ?
C22 H22 . 0.9300 ?
C23 C24 . 1.386(7) ?
C23 H23 . 0.9300 ?
C24 C25 . 1.400(7) ?
C24 C26 . 1.494(8) ?
C25 H25 . 0.9300 ?
C26 C27 . 1.479(8) ?
C27 C28 . 1.378(8) ?
C27 C32 . 1.395(8) ?
C28 C29 . 1.378(8) ?
C28 H28 . 0.9300 ?
C29 C30 . 1.345(11) ?
C29 H29 . 0.9300 ?
C30 C31 . 1.369(10) ?
C30 H30 . 0.9300 ?
C31 C32 . 1.391(9) ?
C31 H31 . 0.9300 ?
C32 H32 . 0.9300 ?

loop_
_geom_hbond_atom_site_label_D
_geom_hbond_atom_site_label_H
_geom_hbond_atom_site_label_A
_geom_hbond_site_symmetry_A
_geom_hbond_distance_DH
_geom_hbond_distance_HA
_geom_hbond_distance_DA
_geom_hbond_angle_DHA
_geom_hbond_publ_flag
O1W H1W2 O2 3_666 0.852(10) 1.833(13) 2.678(5) 171(6) yes
O2W H2W2 O4 3_676 0.852(10) 1.889(17) 2.724(5) 166(6) yes

loop_
_geom_torsion_atom_site_label_1
_geom_torsion_atom_site_label_2
_geom_torsion_atom_site_label_3
_geom_torsion_atom_site_label_4
_geom_torsion_site_symmetry_1
_geom_torsion_site_symmetry_2
_geom_torsion_site_symmetry_3
_geom_torsion_site_symmetry_4
_geom_torsion
_geom_torsion_publ_flag
O5 Sr1 O1 C1 3_666 . . . 27.6(3) ?
O1 Sr1 O1 C1 3_676 . . . -174.7(3) ?
O1W Sr1 O1 C1 . . . . -129.3(4) ?
O2 Sr1 O1 C1 . . . . 8.1(3) ?
O2W Sr1 O1 C1 . . . . 110.8(3) ?
O4 Sr1 O1 C1 . . . . -91.2(3) ?
O5 Sr1 O1 C1 . . . . -51.0(3) ?
C17 Sr1 O1 C1 . . . . -70.9(3) ?
Sr1 Sr1 O1 C1 3_676 . . . -174.7(3) ?
Sr1 Sr1 O1 C1 3_666 . . . -17.9(3) ?
O5 Sr1 O1 Sr1 3_666 . . 3_676 -157.66(11) ?
O1 Sr1 O1 Sr1 3_676 . . 3_676 0.0 ?
O1W Sr1 O1 Sr1 . . . 3_676 45.4(4) ?
O2 Sr1 O1 Sr1 . . . 3_676 -177.2(2) ?
O2W Sr1 O1 Sr1 . . . 3_676 -74.52(13) ?
O4 Sr1 O1 Sr1 . . . 3_676 83.54(13) ?
O5 Sr1 O1 Sr1 . . . 3_676 123.71(12) ?
C1 Sr1 O1 Sr1 . . . 3_676 174.7(3) ?
C17 Sr1 O1 Sr1 . . . 3_676 103.83(14) ?
Sr1 Sr1 O1 Sr1 3_666 . . 3_676 156.83(7) ?
O5 Sr1 O2 C1 3_666 . . . -171.7(3) ?
O1 Sr1 O2 C1 3_676 . . . -11.6(4) ?
O1W Sr1 O2 C1 . . . . 147.5(4) ?
O2W Sr1 O2 C1 . . . . -83.4(3) ?
O4 Sr1 O2 C1 . . . . 64.1(3) ?
O5 Sr1 O2 C1 . . . . 111.7(3) ?
O1 Sr1 O2 C1 . . . . -8.2(3) ?
C17 Sr1 O2 C1 . . . . 87.4(3) ?
Sr1 Sr1 O2 C1 3_676 . . . -9.9(3) ?
Sr1 Sr1 O2 C1 3_666 . . . 147.8(3) ?
O5 Sr1 O4 C17 3_666 . . . 1.2(4) ?
O1 Sr1 O4 C17 3_676 . . . -159.0(3) ?
O1W Sr1 O4 C17 . . . . -71.1(3) ?
O2 Sr1 O4 C17 . . . . 74.3(3) ?
O2W Sr1 O4 C17 . . . . 164.7(3) ?
O5 Sr1 O4 C17 . . . . -0.4(3) ?
O1 Sr1 O4 C17 . . . . 121.3(3) ?
C1 Sr1 O4 C17 . . . . 96.3(3) ?
Sr1 Sr1 O4 C17 3_676 . . . 159.0(3) ?
Sr1 Sr1 O4 C17 3_666 . . . 0.4(3) ?
O5 Sr1 O5 C17 3_666 . . . -178.1(4) ?
O1 Sr1 O5 C17 3_676 . . . 26.6(3) ?
O1W Sr1 O5 C17 . . . . 103.1(3) ?
O2 Sr1 O5 C17 . . . . -97.1(3) ?
O2W Sr1 O5 C17 . . . . -153.3(4) ?
O4 Sr1 O5 C17 . . . . 0.4(3) ?
O1 Sr1 O5 C17 . . . . -56.3(3) ?
C1 Sr1 O5 C17 . . . . -74.9(3) ?
Sr1 Sr1 O5 C17 3_676 . . . -22.2(3) ?
Sr1 Sr1 O5 C17 3_666 . . . -178.1(4) ?
O5 Sr1 O5 Sr1 3_666 . . 3_666 0.0 ?
O1 Sr1 O5 Sr1 3_676 . . 3_666 -155.29(11) ?
O1W Sr1 O5 Sr1 . . . 3_666 -78.75(16) ?
O2 Sr1 O5 Sr1 . . . 3_666 81.03(14) ?
O2W Sr1 O5 Sr1 . . . 3_666 24.8(4) ?
O4 Sr1 O5 Sr1 . . . 3_666 178.6(2) ?
O1 Sr1 O5 Sr1 . . . 3_666 121.86(12) ?
C1 Sr1 O5 Sr1 . . . 3_666 103.23(15) ?
C17 Sr1 O5 Sr1 . . . 3_666 178.1(4) ?
Sr1 Sr1 O5 Sr1 3_676 . . 3_666 155.97(8) ?
Sr1 O1 C1 O2 3_676 . . . -167.6(13) ?
Sr1 O1 C1 O2 . . . . -14.6(5) ?
Sr1 O1 C1 C2 3_676 . . . 16(2) ?
Sr1 O1 C1 C2 . . . . 169.1(6) ?
Sr1 O1 C1 Sr1 3_676 . . . -153.0(17) ?
Sr1 O2 C1 O1 . . . . 16.4(6) ?
Sr1 O2 C1 C2 . . . . -167.2(5) ?
O5 Sr1 C1 O1 3_666 . . . -156.7(3) ?
O1 Sr1 C1 O1 3_676 . . . 5.3(3) ?
O1W Sr1 C1 O1 . . . . 124.3(4) ?
O2 Sr1 C1 O1 . . . . -165.1(5) ?
O2W Sr1 C1 O1 . . . . -67.6(3) ?
O4 Sr1 C1 O1 . . . . 82.4(3) ?
O5 Sr1 C1 O1 . . . . 130.2(3) ?
C17 Sr1 C1 O1 . . . . 106.6(3) ?
Sr1 Sr1 C1 O1 3_676 . . . 3.6(2) ?
Sr1 Sr1 C1 O1 3_666 . . . 164.1(3) ?
O5 Sr1 C1 O2 3_666 . . . 8.3(3) ?
O1 Sr1 C1 O2 3_676 . . . 170.3(3) ?
O1W Sr1 C1 O2 . . . . -70.7(6) ?
O2W Sr1 C1 O2 . . . . 97.4(3) ?
O4 Sr1 C1 O2 . . . . -112.5(3) ?
O5 Sr1 C1 O2 . . . . -64.8(3) ?
O1 Sr1 C1 O2 . . . . 165.1(5) ?
C17 Sr1 C1 O2 . . . . -88.4(3) ?
Sr1 Sr1 C1 O2 3_676 . . . 168.6(4) ?
Sr1 Sr1 C1 O2 3_666 . . . -30.8(3) ?
O5 Sr1 C1 C2 3_666 . . . 65.8(19) ?
O1 Sr1 C1 C2 3_676 . . . -132.2(19) ?
O1W Sr1 C1 C2 . . . . -13(2) ?
O2 Sr1 C1 C2 . . . . 57.5(18) ?
O2W Sr1 C1 C2 . . . . 154.9(19) ?
O4 Sr1 C1 C2 . . . . -55.1(19) ?
O5 Sr1 C1 C2 . . . . -7.3(19) ?
O1 Sr1 C1 C2 . . . . -137(2) ?
C17 Sr1 C1 C2 . . . . -30.9(19) ?
Sr1 Sr1 C1 C2 3_676 . . . -133.9(19) ?
Sr1 Sr1 C1 C2 3_666 . . . 26.6(19) ?
O1 C1 C2 C3 . . . . -1.5(10) ?
O2 C1 C2 C3 . . . . -178.0(7) ?
Sr1 C1 C2 C3 . . . . 131.0(16) ?
O1 C1 C2 C4 . . . . -142.6(6) ?
O2 C1 C2 C4 . . . . 41.0(9) ?
Sr1 C1 C2 C4 . . . . -10(2) ?
C3 C2 C4 C5 . . . . 112.9(9) ?
C1 C2 C4 C5 . . . . -105.4(7) ?
C3 C2 C4 C9 . . . . -66.8(9) ?
C1 C2 C4 C9 . . . . 74.9(8) ?
C9 C4 C5 C6 . . . . -1.6(8) ?
C2 C4 C5 C6 . . . . 178.7(5) ?
C4 C5 C6 C7 . . . . 0.0(9) ?
C5 C6 C7 C8 . . . . 1.4(9) ?
C6 C7 C8 C9 . . . . -1.0(8) ?
C6 C7 C8 C10 . . . . 175.2(5) ?
C5 C4 C9 C8 . . . . 1.9(9) ?
C2 C4 C9 C8 . . . . -178.4(5) ?
C7 C8 C9 C4 . . . . -0.6(8) ?
C10 C8 C9 C4 . . . . -176.9(5) ?
C7 C8 C10 O3 . . . . -145.4(6) ?
C9 C8 C10 O3 . . . . 30.8(9) ?
C7 C8 C10 C11 . . . . 34.2(8) ?
C9 C8 C10 C11 . . . . -149.6(6) ?
O3 C10 C11 C12 . . . . 34.6(10) ?
C8 C10 C11 C12 . . . . -145.0(6) ?
O3 C10 C11 C16 . . . . -142.9(7) ?
C8 C10 C11 C16 . . . . 37.5(9) ?
C16 C11 C12 C13 . . . . -1.3(11) ?
C10 C11 C12 C13 . . . . -178.9(7) ?
C11 C12 C13 C14 . . . . 3.0(13) ?
C12 C13 C14 C15 . . . . -2.2(13) ?
C13 C14 C15 C16 . . . . -0.1(13) ?
C12 C11 C16 C15 . . . . -1.1(10) ?
C10 C11 C16 C15 . . . . 176.4(6) ?
C14 C15 C16 C11 . . . . 1.8(11) ?
Sr1 O5 C17 O4 3_666 . . . -174.3(9) ?
Sr1 O5 C17 O4 . . . . -0.8(5) ?
Sr1 O5 C17 C18 3_666 . . . 4.7(15) ?
Sr1 O5 C17 C18 . . . . 178.2(4) ?
Sr1 O5 C17 Sr1 3_666 . . . -173.5(13) ?
Sr1 O4 C17 O5 . . . . 0.9(6) ?
Sr1 O4 C17 C18 . . . . -178.2(4) ?
O5 Sr1 C17 O5 3_666 . . . 1.8(4) ?
O1 Sr1 C17 O5 3_676 . . . -157.9(3) ?
O1W Sr1 C17 O5 . . . . -72.1(3) ?
O2 Sr1 C17 O5 . . . . 77.9(3) ?
O2W Sr1 C17 O5 . . . . 133.8(6) ?
O4 Sr1 C17 O5 . . . . -179.2(5) ?
O1 Sr1 C17 O5 . . . . 125.3(3) ?
C1 Sr1 C17 O5 . . . . 102.2(3) ?
Sr1 Sr1 C17 O5 3_676 . . . 160.6(3) ?
Sr1 Sr1 C17 O5 3_666 . . . 1.3(2) ?
O5 Sr1 C17 O4 3_666 . . . -179.0(3) ?
O1 Sr1 C17 O4 3_676 . . . 21.3(3) ?
O1W Sr1 C17 O4 . . . . 107.1(3) ?
O2 Sr1 C17 O4 . . . . -103.0(3) ?
O2W Sr1 C17 O4 . . . . -47.1(9) ?
O5 Sr1 C17 O4 . . . . 179.2(5) ?
O1 Sr1 C17 O4 . . . . -55.5(3) ?
C1 Sr1 C17 O4 . . . . -78.7(3) ?
Sr1 Sr1 C17 O4 3_676 . . . -20.2(3) ?
Sr1 Sr1 C17 O4 3_666 . . . -179.6(4) ?
O5 C17 C18 C19 . . . . 179.2(5) ?
O4 C17 C18 C19 . . . . -1.7(7) ?
O5 C17 C18 C20 . . . . 52.1(7) ?
O4 C17 C18 C20 . . . . -128.8(5) ?
C19 C18 C20 C25 . . . . -98.5(6) ?
C17 C18 C20 C25 . . . . 29.4(7) ?
C19 C18 C20 C21 . . . . 79.5(7) ?
C17 C18 C20 C21 . . . . -152.6(5) ?
C25 C20 C21 C22 . . . . -2.2(8) ?
C18 C20 C21 C22 . . . . 179.8(5) ?
C20 C21 C22 C23 . . . . -0.7(8) ?
C21 C22 C23 C24 . . . . 3.3(9) ?
C22 C23 C24 C25 . . . . -3.0(8) ?
C22 C23 C24 C26 . . . . 175.8(5) ?
C21 C20 C25 C24 . . . . 2.4(8) ?
C18 C20 C25 C24 . . . . -179.6(5) ?
C23 C24 C25 C20 . . . . 0.1(8) ?
C26 C24 C25 C20 . . . . -178.7(5) ?
C23 C24 C26 O6 . . . . -143.7(6) ?
C25 C24 C26 O6 . . . . 35.1(8) ?
C23 C24 C26 C27 . . . . 35.8(8) ?
C25 C24 C26 C27 . . . . -145.4(5) ?
O6 C26 C27 C28 . . . . -145.7(6) ?
C24 C26 C27 C28 . . . . 34.8(8) ?
O6 C26 C27 C32 . . . . 30.7(9) ?
C24 C26 C27 C32 . . . . -148.8(5) ?
C32 C27 C28 C29 . . . . -1.1(9) ?
C26 C27 C28 C29 . . . . 175.3(6) ?
C27 C28 C29 C30 . . . . 1.8(10) ?
C28 C29 C30 C31 . . . . -1.3(12) ?
C29 C30 C31 C32 . . . . 0.1(12) ?
C30 C31 C32 C27 . . . . 0.6(10) ?
C28 C27 C32 C31 . . . . -0.1(9) ?
C26 C27 C32 C31 . . . . -176.6(6) ?
